data_4502029
loop_
_publ_author_name
'Chan, Isa Y. H.'
'Nguyen, Vi T.'
'Bishop, Roger'
'Craig, Donald C.'
'Scudder, Marcia L.'

_publ_section_title
;
 The Design of &#x201C;Awkward&#x201D; Molecules Expected to Yield
 Multiple Crystal Forms30&#x2020;
;
_journal_issue 10
_journal_name_full 'Crystal Growth &amp; Design'
_journal_page_first 4582
_journal_paper_doi 10.1021/cg100883s
_journal_volume 10
_journal_year 2010
_chemical_formula_moiety 'C10 H18 O2, 0.5(H2 O)'
_chemical_formula_sum 'C10 H19 O2.5'
_chemical_formula_weight 179.3
_space_group_crystal_system monoclinic
_space_group_IT_number 13
_space_group_name_H-M_alt 'P 1 2/c 1'
_symmetry_space_group_name_Hall '-P 2yc'
_symmetry_space_group_name_H-M 'P 1 2/c 1'
_atom_type_scat_source 'International Tables for X-ray Crystallography, Vol. IV'
_audit_creation_method 'RAELSPUB and manual entry'
_cell_angle_alpha 90
_cell_angle_beta 102.10(1)
_cell_angle_gamma 90
_cell_formula_units_Z 4
_cell_length_a 10.219(4)
_cell_length_b 6.155(1)
_cell_length_c 16.422(5)
_cell_measurement_reflns_used 11
_cell_measurement_temperature 294
_cell_measurement_theta_max 12
_cell_measurement_theta_min 11
_cell_volume 1010.0(5)
_computing_cell_refinement 'CAD4 Version 5.0, (Schagen et al, 1989)'
_computing_data_collection 'CAD4 Version 5.0, (Schagen et al, 1989)'
_computing_data_reduction 'Local program'
_computing_molecular_graphics 'ORTEP-II, (Johnson, 1976)'
_computing_publication_material 'Local programs'
_computing_structure_refinement 'RAELS, (Rae, 1996)'
_computing_structure_solution 'SIR92 (Altomare et al, 1994)'
_diffrn_measured_fraction_theta_full 1.00
_diffrn_measured_fraction_theta_max 1.00
_diffrn_measurement_device_type 'Nonius CAD-4'
_diffrn_measurement_method \w--2\q
_diffrn_radiation_probe x-ray
_diffrn_radiation_type 'Mo K\a'
_diffrn_radiation_wavelength 0.71073
_diffrn_reflns_av_R_equivalents 0.024
_diffrn_reflns_limit_h_max 12
_diffrn_reflns_limit_h_min -12
_diffrn_reflns_limit_k_max 7
_diffrn_reflns_limit_k_min 0
_diffrn_reflns_limit_l_max 19
_diffrn_reflns_limit_l_min 0
_diffrn_reflns_number 1837
_diffrn_reflns_theta_full 25
_diffrn_reflns_theta_max 25
_diffrn_standards_decay_% 0
_diffrn_standards_interval_time 30
_diffrn_standards_number 1
_exptl_absorpt_coefficient_mu 0.080
_exptl_absorpt_correction_type none
_exptl_crystal_colour colourless
_exptl_crystal_density_diffrn 1.18
_exptl_crystal_density_method 'not measured'
_exptl_crystal_description plate
_exptl_crystal_F_000 396.0
_exptl_crystal_size_max 0.30
_exptl_crystal_size_mid 0.25
_exptl_crystal_size_min 0.05
_refine_diff_density_max 0.25
_refine_diff_density_min -0.29
_refine_ls_extinction_method none
_refine_ls_goodness_of_fit_ref 1.42
_refine_ls_hydrogen_treatment noref
_refine_ls_number_parameters 114
_refine_ls_number_reflns 1768
_refine_ls_R_factor_gt 0.048
_refine_ls_shift/su_max 0.004
_refine_ls_structure_factor_coef F
_refine_ls_weighting_details 'w = 1/[\s^2^(F) + 0.0004F^2^]'
_refine_ls_weighting_scheme calc
_refine_ls_wR_factor_ref 0.054
_reflns_number_gt 1267
_reflns_number_total 1768
_reflns_threshold_expression I>2\s(I)
_cod_data_source_file cg100883s_si_003.cif
_cod_data_source_block drb347
_cod_database_code 4502029

loop_
_space_group_symop_id
_space_group_symop_operation_xyz
1 x,y,z
2 -x,y,1/2-z
3 -x,-y,-z
4 x,-y,1/2+z

loop_
_atom_site_label
_atom_site_fract_x
_atom_site_fract_y
_atom_site_fract_z
_atom_site_U_iso_or_equiv
_atom_site_adp_type
_atom_site_type_symbol
_atom_site_occupancy
O1 0.32124(13) 0.20096(22) 0.72274(7) 0.0513(4) Uani O 1.0
O2 0.39891(12) 0.47063(23) 0.34519(7) 0.0487(4) Uani O 1.0
C1 0.2009(2) 0.4017(3) 0.5081(1) 0.0367(5) Uani C 1.0
C2 0.2370(2) 0.4333(3) 0.6029(1) 0.0414(5) Uani C 1.0
C3 0.2444(2) 0.2041(3) 0.6387(1) 0.0378(5) Uani C 1.0
C4 0.3131(2) 0.0807(3) 0.5788(1) 0.0427(5) Uani C 1.0
C5 0.2460(2) 0.1644(3) 0.4924(1) 0.0349(4) Uani C 1.0
C6 0.3331(2) 0.1843(3) 0.4279(1) 0.0424(5) Uani C 1.0
C7 0.2915(2) 0.3983(3) 0.3834(1) 0.0377(5) Uani C 1.0
C8 0.2732(2) 0.5450(3) 0.4549(1) 0.0412(5) Uani C 1.0
C9 0.1061(2) 0.1132(4) 0.6391(1) 0.0630(7) Uani C 1.0
C10 0.1643(2) 0.3760(4) 0.3172(1) 0.0585(6) Uani C 1.0
OW 0.5000(0) 0.1604(3) 0.2500(0) 0.0501(5) Uani O 1.0
H1O1 0.3839 0.0743 0.7323 0.051 Uani H 1.0
H1O2 0.3716 0.5861 0.3021 0.049 Uani H 1.0
HC1 0.1019 0.4156 0.4880 0.037 Uani H 1.0
H1C2 0.1665 0.5200 0.6222 0.041 Uani H 1.0
H2C2 0.3253 0.5084 0.6199 0.041 Uani H 1.0
H1C4 0.2991 -0.0793 0.5831 0.043 Uani H 1.0
H2C4 0.4112 0.1127 0.5908 0.043 Uani H 1.0
HC5 0.1656 0.0736 0.4694 0.035 Uani H 1.0
H1C6 0.3163 0.0603 0.3878 0.042 Uani H 1.0
H2C6 0.4301 0.1876 0.4557 0.042 Uani H 1.0
H1C8 0.2177 0.6747 0.4335 0.041 Uani H 1.0
H2C8 0.3619 0.5940 0.4880 0.041 Uani H 1.0
H1C9 0.0509 0.1140 0.5811 0.063 Uani H 1.0
H2C9 0.1148 -0.0391 0.6607 0.063 Uani H 1.0
H3C9 0.0617 0.2050 0.6756 0.063 Uani H 1.0
H1C10 0.0898 0.3259 0.3435 0.058 Uani H 1.0
H2C10 0.1406 0.5199 0.2897 0.058 Uani H 1.0
H3C10 0.1786 0.2675 0.2745 0.058 Uani H 1.0
H1OW 0.4597 0.2542 0.2880 0.050 Uani H 0.5
H2OW 0.5403 0.2542 0.2120 0.050 Uani H 0.5

loop_
_atom_site_aniso_label
_atom_site_aniso_U_11
_atom_site_aniso_U_22
_atom_site_aniso_U_33
_atom_site_aniso_U_12
_atom_site_aniso_U_13
_atom_site_aniso_U_23
_atom_site_aniso_type_symbol
O1 0.0647(9) 0.0517(9) 0.0348(7) 0.0145(7) 0.0039(7) -0.0033(7) O
O2 0.0479(8) 0.0537(9) 0.0488(8) 0.0008(7) 0.0201(7) 0.0098(7) O
C1 0.0348(9) 0.034(1) 0.041(1) 0.0059(8) 0.0079(8) -0.0004(9) C
C2 0.052(1) 0.034(1) 0.040(1) 0.0073(9) 0.0145(9) -0.0038(9) C
C3 0.042(1) 0.038(1) 0.033(1) 0.0006(9) 0.0069(8) -0.0003(9) C
C4 0.057(1) 0.032(1) 0.040(1) 0.007(1) 0.0139(9) -0.0021(9) C
C5 0.039(1) 0.029(1) 0.036(1) -0.0025(8) 0.0071(8) -0.0024(8) C
C6 0.054(1) 0.036(1) 0.041(1) 0.0049(9) 0.016(1) -0.0023(9) C
C7 0.038(1) 0.039(1) 0.036(1) -0.0017(9) 0.0094(8) 0.0015(9) C
C8 0.050(1) 0.032(1) 0.044(1) 0.0026(9) 0.0142(9) 0.0008(9) C
C9 0.059(1) 0.078(2) 0.056(1) -0.017(1) 0.021(1) 0.004(1) C
C10 0.054(1) 0.076(2) 0.042(1) -0.008(1) 0.003(1) 0.003(1) C
OW 0.060(1) 0.044(1) 0.047(1) 0.0000(0) 0.013(1) 0.0000(0) O

loop_
_geom_angle_atom_site_label_1
_geom_angle_atom_site_label_2
_geom_angle_atom_site_label_3
_geom_angle
_geom_angle_site_symmetry_1
_geom_angle_site_symmetry_2
_geom_angle_site_symmetry_3
_geom_angle_publ_flag
C2 C1 C5 105.5(1) 1_555 1_555 1_555 no
C2 C1 C8 117.5(2) 1_555 1_555 1_555 no
C5 C1 C8 104.4(1) 1_555 1_555 1_555 no
C1 C2 C3 104.8(1) 1_555 1_555 1_555 no
O1 C3 C2 110.8(1) 1_555 1_555 1_555 no
O1 C3 C4 112.3(1) 1_555 1_555 1_555 no
O1 C3 C9 108.2(2) 1_555 1_555 1_555 no
C2 C3 C4 101.8(1) 1_555 1_555 1_555 no
C2 C3 C9 111.8(2) 1_555 1_555 1_555 no
C4 C3 C9 111.9(2) 1_555 1_555 1_555 no
C3 C4 C5 104.6(1) 1_555 1_555 1_555 no
C1 C5 C4 104.5(1) 1_555 1_555 1_555 no
C1 C5 C6 105.9(1) 1_555 1_555 1_555 no
C4 C5 C6 117.2(1) 1_555 1_555 1_555 no
C5 C6 C7 105.0(1) 1_555 1_555 1_555 no
O2 C7 C6 108.3(1) 1_555 1_555 1_555 no
O2 C7 C8 112.3(1) 1_555 1_555 1_555 no
O2 C7 C10 109.4(2) 1_555 1_555 1_555 no
C6 C7 C8 102.1(1) 1_555 1_555 1_555 no
C6 C7 C10 112.2(2) 1_555 1_555 1_555 no
C8 C7 C10 112.4(2) 1_555 1_555 1_555 no
C1 C8 C7 104.4(1) 1_555 1_555 1_555 no

loop_
_geom_bond_atom_site_label_1
_geom_bond_atom_site_label_2
_geom_bond_distance
_geom_bond_site_symmetry_1
_geom_bond_site_symmetry_2
_geom_bond_publ_flag
O1 C3 1.438(2) 1_555 1_555 no
O2 C7 1.444(2) 1_555 1_555 no
C1 C2 1.535(2) 1_555 1_555 no
C1 C5 1.569(2) 1_555 1_555 no
C1 C8 1.536(3) 1_555 1_555 no
C2 C3 1.524(2) 1_555 1_555 no
C3 C4 1.525(2) 1_555 1_555 no
C3 C9 1.521(3) 1_555 1_555 no
C4 C5 1.530(2) 1_555 1_555 no
C5 C6 1.525(2) 1_555 1_555 no
C6 C7 1.523(2) 1_555 1_555 no
C7 C8 1.524(2) 1_555 1_555 no
C7 C10 1.516(3) 1_555 1_555 no

loop_
_geom_torsion_atom_site_label_1
_geom_torsion_atom_site_label_2
_geom_torsion_atom_site_label_3
_geom_torsion_atom_site_label_4
_geom_torsion
_geom_torsion_site_symmetry_1
_geom_torsion_site_symmetry_2
_geom_torsion_site_symmetry_3
_geom_torsion_site_symmetry_4
_geom_torsion_publ_flag
C5 C1 C2 C3 -22.7(2) 1_555 1_555 1_555 1_555 no
C8 C1 C2 C3 -138.5(2) 1_555 1_555 1_555 1_555 no
C2 C1 C5 C4 -3.5(2) 1_555 1_555 1_555 1_555 no
C2 C1 C5 C6 -127.9(2) 1_555 1_555 1_555 1_555 no
C8 C1 C5 C4 121.0(1) 1_555 1_555 1_555 1_555 no
C8 C1 C5 C6 -3.4(2) 1_555 1_555 1_555 1_555 no
C2 C1 C8 C7 144.5(1) 1_555 1_555 1_555 1_555 no
C5 C1 C8 C7 28.0(2) 1_555 1_555 1_555 1_555 no
C1 C2 C3 O1 159.7(1) 1_555 1_555 1_555 1_555 no
C1 C2 C3 C4 40.2(2) 1_555 1_555 1_555 1_555 no
C1 C2 C3 C9 -79.5(2) 1_555 1_555 1_555 1_555 no
O1 C3 C4 C5 -161.2(1) 1_555 1_555 1_555 1_555 no
C2 C3 C4 C5 -42.6(2) 1_555 1_555 1_555 1_555 no
C9 C3 C4 C5 76.9(2) 1_555 1_555 1_555 1_555 no
C3 C4 C5 C1 28.5(2) 1_555 1_555 1_555 1_555 no
C3 C4 C5 C6 145.3(2) 1_555 1_555 1_555 1_555 no
C1 C5 C6 C7 -22.5(2) 1_555 1_555 1_555 1_555 no
C4 C5 C6 C7 -138.6(2) 1_555 1_555 1_555 1_555 no
C5 C6 C7 O2 158.5(1) 1_555 1_555 1_555 1_555 no
C5 C6 C7 C8 39.8(2) 1_555 1_555 1_555 1_555 no
C5 C6 C7 C10 -80.7(2) 1_555 1_555 1_555 1_555 no
O2 C7 C8 C1 -157.9(1) 1_555 1_555 1_555 1_555 no
C6 C7 C8 C1 -42.1(2) 1_555 1_555 1_555 1_555 no
C10 C7 C8 C1 78.3(2) 1_555 1_555 1_555 1_555 no
